data_7115419
loop_
_publ_author_name
'Hong-Ping Deng'
'Lars Eriksson'
'Kalman J. Szabo'

_publ_section_title
;
 Allylic sp3 C-H borylation of alkenes via allyl-Pd intermediates: an
 efficient route to allylboronates
;
_journal_name_full Chem.Commun.
_journal_page_first 9207
_journal_paper_doi 10.1039/C4cc04151H
_journal_volume 50
_journal_year 2014
_chemical_formula_sum 'C27 H24 Br N O4'
_chemical_formula_weight 506.38
_chemical_name_systematic
; 
 ? 
;
_space_group_IT_number 4
_symmetry_cell_setting monoclinic
_symmetry_space_group_name_Hall 'P 2yb'
_symmetry_space_group_name_H-M 'P 1 21 1'
_atom_sites_solution_hydrogens geom
_atom_sites_solution_primary direct
_atom_sites_solution_secondary difmap
_audit_creation_method SHELXL-97
_cell_angle_alpha 90.00
_cell_angle_beta 110.393(3)
_cell_angle_gamma 90.00
_cell_formula_units_Z 2
_cell_length_a 12.0177(3)
_cell_length_b 6.57341(14)
_cell_length_c 15.9929(5)
_cell_measurement_reflns_used 5521
_cell_measurement_temperature 95(2)
_cell_measurement_theta_max 22.2640
_cell_measurement_theta_min 3.3750
_cell_volume 1184.21(6)
_computing_cell_refinement
;
CrysAlisPro, Agilent Technologies,
Version 1.171.36.32 (release 02-08-2013 CrysAlis171 .NET)
(compiled Aug  2 2013,16:46:58)
;
_computing_data_collection
;
CrysAlisPro, Agilent Technologies,
Version 1.171.36.32 (release 02-08-2013 CrysAlis171 .NET)
(compiled Aug  2 2013,16:46:58)
;
_computing_data_reduction
;
CrysAlisPro, Agilent Technologies,
Version 1.171.36.32 (release 02-08-2013 CrysAlis171 .NET)
(compiled Aug  2 2013,16:46:58)
;
_computing_structure_refinement 'SHELXL-97 (Sheldrick, 2008)'
_computing_structure_solution 'SHELXS-97 (Sheldrick, 2008)'
_diffrn_ambient_temperature 95(1)
_diffrn_detector_area_resol_mean 16.5467
_diffrn_measured_fraction_theta_full 0.998
_diffrn_measured_fraction_theta_max 0.998
_diffrn_measurement_device_type 'Xcalibur, Sapphire3'
_diffrn_measurement_method '\w scans and \f scans'
_diffrn_radiation_monochromator graphite
_diffrn_radiation_source 'Enhance (Mo) X-ray Source'
_diffrn_radiation_type MoK\a
_diffrn_radiation_wavelength 0.71073
_diffrn_reflns_av_R_equivalents 0.0925
_diffrn_reflns_av_sigmaI/netI 0.0784
_diffrn_reflns_limit_h_max 15
_diffrn_reflns_limit_h_min -15
_diffrn_reflns_limit_k_max 8
_diffrn_reflns_limit_k_min -8
_diffrn_reflns_limit_l_max 19
_diffrn_reflns_limit_l_min -19
_diffrn_reflns_number 24259
_diffrn_reflns_theta_full 26.37
_diffrn_reflns_theta_max 26.37
_diffrn_reflns_theta_min 3.38
_diffrn_standards_number 0
_exptl_absorpt_coefficient_mu 1.769
_exptl_absorpt_correction_T_max 1.00000
_exptl_absorpt_correction_T_min 0.85818
_exptl_absorpt_correction_type multi-scan
_exptl_absorpt_process_details
;
CrysAlisPro, Agilent Technologies,
Version 1.171.36.32 (release 02-08-2013 CrysAlis171 .NET)
(compiled Aug  2 2013,16:46:58)
Empirical absorption correction using spherical harmonics,
 implemented in SCALE3 ABSPACK scaling algorithm.
;
_exptl_crystal_colour colourless
_exptl_crystal_density_diffrn 1.420
_exptl_crystal_density_method 'not measured'
_exptl_crystal_description lath
_exptl_crystal_F_000 520
_exptl_crystal_size_max 0.15
_exptl_crystal_size_mid 0.05
_exptl_crystal_size_min 0.04
_refine_diff_density_max 0.470
_refine_diff_density_min -0.381
_refine_diff_density_rms 0.076
_refine_ls_abs_structure_details 'Flack H D (1983), Acta Cryst. A39, 876-881'
_refine_ls_abs_structure_Flack 0.006(11)
_refine_ls_extinction_coef 0.0027(9)
_refine_ls_extinction_expression Fc^*^=kFc[1+0.001xFc^2^\l^3^/sin(2\q)]^-1/4^
_refine_ls_extinction_method SHELXL
_refine_ls_goodness_of_fit_ref 1.013
_refine_ls_hydrogen_treatment constr
_refine_ls_matrix_type full
_refine_ls_number_parameters 281
_refine_ls_number_reflns 4821
_refine_ls_number_restraints 1
_refine_ls_restrained_S_all 1.013
_refine_ls_R_factor_all 0.0671
_refine_ls_R_factor_gt 0.0514
_refine_ls_shift/su_max 0.000
_refine_ls_shift/su_mean 0.000
_refine_ls_structure_factor_coef Fsqd
_refine_ls_weighting_details 'calc w=1/[\s^2^(Fo^2^)+(0.0331P)^2^+0.9489P] where P=(Fo^2^+2Fc^2^)/3'
_refine_ls_weighting_scheme calc
_refine_ls_wR_factor_gt 0.0937
_refine_ls_wR_factor_ref 0.1006
_reflns_number_gt 4060
_reflns_number_total 4821
_reflns_threshold_expression I>2\s(I)
_cod_data_source_file c4cc04151h1.cif
_cod_data_source_block r
_cod_original_cell_volume 1184.21(5)
_cod_original_sg_symbol_H-M 'P 21'
_cod_database_code 7115419

loop_
_symmetry_equiv_pos_as_xyz
'x, y, z'
'-x, y+1/2, -z'

loop_
_atom_site_label
_atom_site_type_symbol
_atom_site_fract_x
_atom_site_fract_y
_atom_site_fract_z
_atom_site_U_iso_or_equiv
_atom_site_adp_type
_atom_site_occupancy
_atom_site_symmetry_multiplicity
_atom_site_calc_flag
_atom_site_refinement_flags
N1 N 0.1262(3) 0.3059(6) 0.0351(3) 0.0292(11) Uani 1 1 d .
O2 O 0.1185(3) 0.4930(6) 0.0314(2) 0.0384(9) Uani 1 1 d .
O3 O 0.1471(3) 0.2061(7) 0.1033(2) 0.0462(12) Uani 1 1 d .
C4 C 0.1083(4) 0.1971(6) -0.0489(3) 0.0215(11) Uani 1 1 d .
C5 C 0.1421(4) -0.0055(7) -0.0446(3) 0.0248(11) Uani 1 1 d .
H5 H 0.1758 -0.0722 0.0113 0.030 Uiso 1 1 calc R
C6 C 0.1258(4) -0.1073(7) -0.1231(3) 0.0211(10) Uani 1 1 d .
H6 H 0.1490 -0.2458 -0.1213 0.025 Uiso 1 1 calc R
C7 C 0.0754(4) -0.0100(6) -0.2054(3) 0.0163(9) Uani 1 1 d .
C8 C 0.0416(4) 0.1917(6) -0.2069(3) 0.0208(11) Uani 1 1 d .
H8 H 0.0078 0.2593 -0.2626 0.025 Uiso 1 1 calc R
C9 C 0.0562(4) 0.2964(6) -0.1289(3) 0.0207(11) Uani 1 1 d .
H9 H 0.0309 0.4337 -0.1304 0.025 Uiso 1 1 calc R
O10 O 0.1546(2) -0.2584(7) -0.28024(15) 0.0173(5) Uani 1 1 d .
C11 C 0.2541(4) -0.1728(7) -0.2858(3) 0.0188(10) Uani 1 1 d .
O12 O 0.2592(3) 0.0054(5) -0.3034(2) 0.0259(8) Uani 1 1 d .
C13 C 0.3532(4) -0.3177(6) -0.2661(3) 0.0193(10) Uani 1 1 d .
C14 C 0.3417(4) 0.4765(7) -0.2476(3) 0.0210(10) Uani 1 1 d .
H14 H 0.2670 0.4251 -0.2494 0.025 Uiso 1 1 calc R
C15 C 0.4383(4) 0.3485(7) -0.2269(3) 0.0240(11) Uani 1 1 d .
H15 H 0.4295 0.2086 -0.2157 0.029 Uiso 1 1 calc R
C16 C 0.5474(4) 0.4221(7) -0.2223(3) 0.0216(10) Uani 1 1 d .
C17 C 0.5616(4) -0.3747(7) -0.2400(3) 0.0241(11) Uani 1 1 d .
H17 H 0.6371 -0.3241 -0.2367 0.029 Uiso 1 1 calc R
C18 C 0.4637(3) -0.2465(11) -0.2626(2) 0.0230(9) Uani 1 1 d .
H18 H 0.4723 -0.1079 -0.2760 0.028 Uiso 1 1 calc R
Br19 Br 0.67874(4) 0.24320(8) -0.19165(3) 0.02814(14) Uani 1 1 d .
C20 C 0.0546(4) -0.1258(6) -0.2916(3) 0.0162(9) Uani 1 1 d .
H20 H 0.0477 -0.0268 -0.3407 0.019 Uiso 1 1 calc R
C21 C -0.0557(3) -0.2639(9) -0.3196(2) 0.0148(7) Uani 1 1 d .
H21 H -0.0372 -0.3788 -0.2759 0.018 Uiso 1 1 calc R
C22 C -0.0769(4) -0.3594(6) -0.4122(3) 0.0146(9) Uani 1 1 d .
C23 C -0.0094(4) -0.5027(7) -0.4262(3) 0.0197(10) Uani 1 1 d .
H23A H -0.0295 -0.5631 -0.4835 0.024 Uiso 1 1 calc R
H23B H 0.0597 -0.5459 -0.3790 0.024 Uiso 1 1 calc R
C24 C -0.1858(3) -0.2863(8) -0.4838(3) 0.0191(11) Uani 1 1 d .
H24 H -0.1934 -0.3274 -0.5457 0.023 Uiso 1 1 calc R
C25 C -0.2962(4) -0.3337(6) -0.4567(3) 0.0173(10) Uani 1 1 d .
C26 C -0.2666(4) -0.1300(6) -0.4046(3) 0.0185(10) Uani 1 1 d .
H26 H -0.3365 -0.0485 -0.4040 0.022 Uiso 1 1 calc R
C27 C -0.2086(4) -0.0591(7) -0.4717(3) 0.0232(11) Uani 1 1 d .
H27A H -0.1356 0.0226 -0.4449 0.028 Uiso 1 1 calc R
H27B H -0.2640 0.0071 -0.5257 0.028 Uiso 1 1 calc R
C28 C -0.2962(4) -0.5305(7) -0.4069(3) 0.0254(11) Uani 1 1 d .
H28A H -0.3668 -0.5353 -0.3897 0.038 Uiso 1 1 calc R
H28B H -0.2247 -0.5365 -0.3533 0.038 Uiso 1 1 calc R
H28C H -0.2969 -0.6465 -0.4456 0.038 Uiso 1 1 calc R
C29 C -0.4129(4) -0.3203(7) -0.5361(3) 0.0328(14) Uani 1 1 d .
H29A H -0.4199 -0.4381 -0.5752 0.049 Uiso 1 1 calc R
H29B H -0.4138 -0.1951 -0.5696 0.049 Uiso 1 1 calc R
H29C H -0.4798 -0.3191 -0.5144 0.049 Uiso 1 1 calc R
C30 C -0.1677(4) -0.1578(7) -0.3138(3) 0.0210(10) Uiso 1 1 d .
H30A H -0.1989 -0.2392 -0.2748 0.025 Uiso 1 1 calc R
H30B H -0.1450 -0.0227 -0.2858 0.025 Uiso 1 1 calc R
C31 C -0.4745(14) 0.193(3) 0.0079(9) 0.172(6) Uiso 1 1 d .
C32 C -0.5774(13) 0.369(2) 0.0042(9) 0.144(5) Uiso 1 1 d .
C33 C -0.469(2) 0.550(4) 0.0054(15) 0.233(9) Uiso 1 1 d .

loop_
_atom_site_aniso_label
_atom_site_aniso_U_11
_atom_site_aniso_U_22
_atom_site_aniso_U_33
_atom_site_aniso_U_23
_atom_site_aniso_U_13
_atom_site_aniso_U_12
N1 0.019(2) 0.038(3) 0.027(2) -0.0106(18) 0.0028(17) 0.0018(17)
O2 0.032(2) 0.036(2) 0.045(2) -0.0226(18) 0.0112(17) -0.0078(17)
O3 0.057(2) 0.059(3) 0.0170(17) -0.009(2) 0.0058(16) 0.013(2)
C4 0.021(2) 0.019(3) 0.022(2) -0.0058(18) 0.0051(18) -0.0008(18)
C5 0.023(3) 0.031(3) 0.016(2) 0.004(2) 0.0016(19) -0.001(2)
C6 0.021(2) 0.014(2) 0.027(3) 0.0004(19) 0.007(2) 0.0031(19)
C7 0.013(2) 0.018(2) 0.018(2) -0.0011(18) 0.0060(18) -0.0001(18)
C8 0.024(2) 0.021(3) 0.017(2) 0.0018(17) 0.0063(18) 0.0011(18)
C9 0.019(2) 0.009(3) 0.032(3) -0.0026(17) 0.006(2) -0.0017(16)
O10 0.0158(13) 0.0154(12) 0.0214(13) 0.0020(19) 0.0075(10) 0.002(2)
C11 0.016(2) 0.023(2) 0.015(2) -0.0011(18) 0.0033(19) -0.0053(19)
O12 0.0186(18) 0.0244(19) 0.0332(19) 0.0097(15) 0.0074(15) -0.0018(14)
C13 0.021(2) 0.020(3) 0.016(2) 0.0010(17) 0.0052(18) -0.0002(18)
C14 0.013(2) 0.023(2) 0.025(2) -0.004(2) 0.0041(19) -0.003(2)
C15 0.023(3) 0.023(2) 0.024(3) -0.004(2) 0.007(2) -0.004(2)
C16 0.016(2) 0.027(3) 0.020(2) -0.002(2) 0.0039(19) 0.004(2)
C17 0.015(2) 0.032(3) 0.026(3) 0.001(2) 0.008(2) 0.001(2)
C18 0.022(2) 0.024(2) 0.023(2) -0.005(3) 0.0079(16) -0.001(3)
Br19 0.0182(2) 0.0311(2) 0.0325(2) -0.0009(3) 0.00546(16) 0.0063(3)
C20 0.012(2) 0.016(2) 0.020(2) 0.0008(17) 0.0042(18) 0.0036(17)
C21 0.0149(18) 0.0159(18) 0.0142(17) 0.000(3) 0.0058(14) 0.001(3)
C22 0.015(2) 0.014(2) 0.015(2) -0.0026(17) 0.0043(17) -0.0033(17)
C23 0.019(2) 0.021(2) 0.017(2) -0.0053(19) 0.0035(18) -0.0018(19)
C24 0.017(2) 0.027(3) 0.0129(18) -0.001(2) 0.0051(15) 0.001(2)
C25 0.014(2) 0.022(2) 0.016(2) -0.0032(17) 0.0052(18) -0.0017(17)
C26 0.019(2) 0.017(2) 0.019(2) -0.0034(19) 0.006(2) 0.0035(19)
C27 0.024(3) 0.020(3) 0.025(3) 0.0075(19) 0.008(2) 0.007(2)
C28 0.020(2) 0.021(3) 0.035(3) -0.002(2) 0.010(2) -0.003(2)
C29 0.026(3) 0.043(4) 0.024(2) -0.008(2) 0.001(2) 0.003(2)

loop_
_atom_type_symbol
_atom_type_description
_atom_type_scat_dispersion_real
_atom_type_scat_dispersion_imag
_atom_type_scat_source
C C 0.0033 0.0016 'International Tables Vol C Tables 4.2.6.8 and 6.1.1.4'
H H 0.0000 0.0000 'International Tables Vol C Tables 4.2.6.8 and 6.1.1.4'
N N 0.0061 0.0033 'International Tables Vol C Tables 4.2.6.8 and 6.1.1.4'
O O 0.0106 0.0060 'International Tables Vol C Tables 4.2.6.8 and 6.1.1.4'
Br Br -0.2901 2.4595 'International Tables Vol C Tables 4.2.6.8 and 6.1.1.4'

loop_
_geom_angle_atom_site_label_1
_geom_angle_atom_site_label_2
_geom_angle_atom_site_label_3
_geom_angle
_geom_angle_site_symmetry_1
_geom_angle_site_symmetry_3
O3 N1 O2 124.5(4) . .
O3 N1 C4 118.3(4) . .
O2 N1 C4 117.2(4) . .
C9 C4 C5 122.1(4) . .
C9 C4 N1 119.5(4) . .
C5 C4 N1 118.3(4) . .
C6 C5 C4 118.4(4) . .
C6 C5 H5 120.8 . .
C4 C5 H5 120.8 . .
C5 C6 C7 121.0(4) . .
C5 C6 H6 119.5 . .
C7 C6 H6 119.5 . .
C8 C7 C6 118.8(4) . .
C8 C7 C20 120.7(4) . .
C6 C7 C20 120.4(4) . .
C9 C8 C7 121.1(4) . .
C9 C8 H8 119.4 . .
C7 C8 H8 119.4 . .
C4 C9 C8 118.5(4) . .
C4 C9 H9 120.8 . .
C8 C9 H9 120.8 . .
C11 O10 C20 117.2(4) . .
O12 C11 O10 122.4(4) . .
O12 C11 C13 125.0(4) . .
O10 C11 C13 112.7(4) . .
C18 C13 C14 118.7(5) . 1_545
C18 C13 C11 118.8(4) . .
C14 C13 C11 122.5(4) 1_545 .
C15 C14 C13 120.2(4) . 1_565
C15 C14 H14 119.9 . .
C13 C14 H14 119.9 1_565 .
C16 C15 C14 120.4(4) . .
C16 C15 H15 119.8 . .
C14 C15 H15 119.8 . .
C15 C16 C17 120.6(4) . 1_565
C15 C16 Br19 119.3(4) . .
C17 C16 Br19 120.1(3) 1_565 .
C16 C17 C18 118.9(5) 1_545 .
C16 C17 H17 120.5 1_545 .
C18 C17 H17 120.5 . .
C17 C18 C13 121.1(6) . .
C17 C18 H18 119.4 . .
C13 C18 H18 119.4 . .
O10 C20 C7 108.8(3) . .
O10 C20 C21 106.0(3) . .
C7 C20 C21 114.3(3) . .
O10 C20 H20 109.2 . .
C7 C20 H20 109.2 . .
C21 C20 H20 109.2 . .
C20 C21 C22 110.8(3) . .
C20 C21 C30 113.3(4) . .
C22 C21 C30 112.5(3) . .
C20 C21 H21 106.5 . .
C22 C21 H21 106.5 . .
C30 C21 H21 106.5 . .
C23 C22 C24 122.1(4) . .
C23 C22 C21 123.3(4) . .
C24 C22 C21 114.4(4) . .
C22 C23 H23A 120.0 . .
C22 C23 H23B 120.0 . .
H23A C23 H23B 120.0 . .
C22 C24 C27 111.3(4) . .
C22 C24 C25 109.0(3) . .
C27 C24 C25 87.3(3) . .
C22 C24 H24 115.3 . .
C27 C24 H24 115.3 . .
C25 C24 H24 115.3 . .
C28 C25 C29 108.5(4) . .
C28 C25 C26 119.7(4) . .
C29 C25 C26 111.6(4) . .
C28 C25 C24 118.0(4) . .
C29 C25 C24 112.3(4) . .
C26 C25 C24 85.3(3) . .
C30 C26 C27 107.8(4) . .
C30 C26 C25 111.3(4) . .
C27 C26 C25 87.8(3) . .
C30 C26 H26 115.5 . .
C27 C26 H26 115.5 . .
C25 C26 H26 115.5 . .
C26 C27 C24 86.4(3) . .
C26 C27 H27A 114.2 . .
C24 C27 H27A 114.2 . .
C26 C27 H27B 114.2 . .
C24 C27 H27B 114.2 . .
H27A C27 H27B 111.4 . .
C25 C28 H28A 109.5 . .
C25 C28 H28B 109.5 . .
H28A C28 H28B 109.5 . .
C25 C28 H28C 109.5 . .
H28A C28 H28C 109.5 . .
H28B C28 H28C 109.5 . .
C25 C29 H29A 109.5 . .
C25 C29 H29B 109.5 . .
H29A C29 H29B 109.5 . .
C25 C29 H29C 109.5 . .
H29A C29 H29C 109.5 . .
H29B C29 H29C 109.5 . .
C26 C30 C21 113.7(3) . .
C26 C30 H30A 108.8 . .
C21 C30 H30A 108.8 . .
C26 C30 H30B 108.8 . .
C21 C30 H30B 108.8 . .
H30A C30 H30B 107.7 . .
C33 C31 C32 100.2(16) 2_445 .
C31 C32 C33 85.9(9) . .
C31 C33 C32 99.4(17) 2_455 .

loop_
_geom_bond_atom_site_label_1
_geom_bond_atom_site_label_2
_geom_bond_distance
_geom_bond_site_symmetry_2
N1 O3 1.222(5) .
N1 O2 1.233(5) .
N1 C4 1.470(5) .
C4 C9 1.377(6) .
C4 C5 1.387(6) .
C5 C6 1.375(6) .
C5 H5 0.9500 .
C6 C7 1.399(6) .
C6 H6 0.9500 .
C7 C8 1.384(6) .
C7 C20 1.517(6) .
C8 C9 1.382(6) .
C8 H8 0.9500 .
C9 H9 0.9500 .
O10 C11 1.351(5) .
O10 C20 1.444(5) .
C11 O12 1.212(5) .
C11 C13 1.471(6) .
C13 C18 1.391(6) .
C13 C14 1.402(6) 1_545
C14 C15 1.377(6) .
C14 C13 1.402(6) 1_565
C14 H14 0.9500 .
C15 C16 1.376(6) .
C15 H15 0.9500 .
C16 C17 1.388(6) 1_565
C16 Br19 1.891(4) .
C17 C16 1.388(6) 1_545
C17 C18 1.389(7) .
C17 H17 0.9500 .
C18 H18 0.9500 .
C20 C21 1.538(6) .
C20 H20 1.0000 .
C21 C22 1.546(5) .
C21 C30 1.547(6) .
C21 H21 1.0000 .
C22 C23 1.312(6) .
C22 C24 1.487(6) .
C23 H23A 0.9500 .
C23 H23B 0.9500 .
C24 C27 1.543(7) .
C24 C25 1.563(6) .
C24 H24 1.0000 .
C25 C28 1.518(6) .
C25 C29 1.532(6) .
C25 C26 1.552(6) .
C26 C30 1.533(6) .
C26 C27 1.541(6) .
C26 H26 1.0000 .
C27 H27A 0.9900 .
C27 H27B 0.9900 .
C28 H28A 0.9800 .
C28 H28B 0.9800 .
C28 H28C 0.9800 .
C29 H29A 0.9800 .
C29 H29B 0.9800 .
C29 H29C 0.9800 .
C30 H30A 0.9900 .
C30 H30B 0.9900 .
C31 C33 1.14(2) 2_445
C31 C32 1.677(17) .
C32 C33 1.76(2) .
C33 C31 1.14(2) 2_455

loop_
_geom_torsion_atom_site_label_1
_geom_torsion_atom_site_label_2
_geom_torsion_atom_site_label_3
_geom_torsion_atom_site_label_4
_geom_torsion
_geom_torsion_site_symmetry_1
_geom_torsion_site_symmetry_4
O3 N1 C4 C9 163.8(4) . .
O2 N1 C4 C9 -15.9(6) . .
O3 N1 C4 C5 -14.5(6) . .
O2 N1 C4 C5 165.8(4) . .
C9 C4 C5 C6 1.9(7) . .
N1 C4 C5 C6 -179.8(4) . .
C4 C5 C6 C7 -0.5(7) . .
C5 C6 C7 C8 -0.2(7) . .
C5 C6 C7 C20 -178.3(4) . .
C6 C7 C8 C9 -0.4(6) . .
C20 C7 C8 C9 177.7(4) . .
C5 C4 C9 C8 -2.5(7) . .
N1 C4 C9 C8 179.2(4) . .
C7 C8 C9 C4 1.7(7) . .
C20 O10 C11 O12 -3.2(6) . .
C20 O10 C11 C13 175.4(3) . .
O12 C11 C13 C18 3.4(7) . .
O10 C11 C13 C18 -175.1(3) . .
O12 C11 C13 C14 -178.9(4) . 1_545
O10 C11 C13 C14 2.6(6) . 1_545
C13 C14 C15 C16 1.4(7) 1_565 .
C14 C15 C16 C17 -1.2(7) . 1_565
C14 C15 C16 Br19 178.9(3) . .
C16 C17 C18 C13 1.2(6) 1_545 .
C14 C13 C18 C17 -1.0(6) 1_545 .
C11 C13 C18 C17 176.8(4) . .
C11 O10 C20 C7 -78.7(4) . .
C11 O10 C20 C21 158.0(3) . .
C8 C7 C20 O10 142.1(4) . .
C6 C7 C20 O10 -39.9(5) . .
C8 C7 C20 C21 -99.7(5) . .
C6 C7 C20 C21 78.3(5) . .
O10 C20 C21 C22 -65.7(4) . .
C7 C20 C21 C22 174.5(4) . .
O10 C20 C21 C30 166.7(3) . .
C7 C20 C21 C30 46.9(5) . .
C20 C21 C22 C23 71.8(6) . .
C30 C21 C22 C23 -160.1(4) . .
C20 C21 C22 C24 -112.3(4) . .
C30 C21 C22 C24 15.7(6) . .
C23 C22 C24 C27 -148.1(4) . .
C21 C22 C24 C27 36.0(5) . .
C23 C22 C24 C25 117.2(5) . .
C21 C22 C24 C25 -58.7(5) . .
C22 C24 C25 C28 -36.4(5) . .
C27 C24 C25 C28 -148.0(4) . .
C22 C24 C25 C29 -163.7(4) . .
C27 C24 C25 C29 84.7(4) . .
C22 C24 C25 C26 84.9(4) . .
C27 C24 C25 C26 -26.7(3) . .
C28 C25 C26 C30 38.2(6) . .
C29 C25 C26 C30 166.3(4) . .
C24 C25 C26 C30 -81.5(4) . .
C28 C25 C26 C27 146.5(4) . .
C29 C25 C26 C27 -85.4(4) . .
C24 C25 C26 C27 26.7(3) . .
C30 C26 C27 C24 84.5(4) . .
C25 C26 C27 C24 -27.1(3) . .
C22 C24 C27 C26 -82.5(4) . .
C25 C24 C27 C26 26.9(3) . .
C27 C26 C30 C21 -42.6(5) . .
C25 C26 C30 C21 52.1(5) . .
C20 C21 C30 C26 114.6(4) . .
C22 C21 C30 C26 -12.1(6) . .
C33 C31 C32 C33 -169.8(10) 2_445 .
C31 C32 C33 C31 171.5(15) . 2_455
